data_2224694
loop_
_publ_author_name
'Zhu, Huichun'
'Plewe, Michael B.'
'Rheingold, Arnold L.'
'Moore, Curtis'
'Yanovsky, Alex'

_publ_section_title
;(3a<i>S</i>,7a<i>S</i>)-5-[(<i>S</i>)-3,3,3-Trifluoro-2-methoxy-2-phenylpropanoyl]-2,3,4,5,6,7-hexahydro-1<i>H</i>-pyrrolo[3,4-<i>c</i>]pyridin-3(2<i>H</i>)-one
 monohydrate
;
_journal_coeditor_code KP2243
_journal_issue 1
_journal_name_full 'Acta Crystallographica Section E'
_journal_page_first o175
_journal_page_last o176
_journal_paper_doi 10.1107/S1600536809053331
_journal_volume 66
_journal_year 2010
_chemical_formula_iupac 'C17 H19 F3 N2 O3, H2 O'
_chemical_formula_moiety 'C17 H19 F3 N2 O3, H2 O'
_chemical_formula_sum 'C17 H21 F3 N2 O4'
_chemical_formula_weight 374.36
_chemical_name_systematic
;
(3a<i>S</i>,7a<i>S</i>)-5-[(<i>S</i>)-3,3,3-Trifluoro-2-methoxy-2-
phenylpropanoyl]-2,3,4,5,6,7-hexahydro-1<i>H</i>-
pyrrolo[3,4-<i>c</i>]pyridin-3(2<i>H</i>)-one monohydrate
;
_space_group_IT_number 19
_symmetry_cell_setting orthorhombic
_symmetry_space_group_name_Hall 'P 2ac 2ab'
_symmetry_space_group_name_H-M 'P 21 21 21'
_atom_sites_solution_hydrogens geom
_atom_sites_solution_primary direct
_atom_sites_solution_secondary difmap
_audit_creation_method SHELXL-97
_cell_angle_alpha 90.00
_cell_angle_beta 90.00
_cell_angle_gamma 90.00
_cell_formula_units_Z 4
_cell_length_a 8.4870(4)
_cell_length_b 13.7152(7)
_cell_length_c 14.9113(7)
_cell_measurement_reflns_used 7669
_cell_measurement_temperature 150(2)
_cell_measurement_theta_max 27.4
_cell_measurement_theta_min 2.7
_cell_volume 1735.69(15)
_computing_cell_refinement 'SAINT (Bruker, 2007)'
_computing_data_collection 'APEX2 (Bruker, 2007)'
_computing_data_reduction 'SAINT (Bruker, 2007)'
_computing_molecular_graphics 'SHELXTL (Sheldrick, 2008)'
_computing_publication_material 'SHELXTL (Sheldrick, 2008)'
_computing_structure_refinement 'SHELXL97 (Sheldrick, 2008)'
_computing_structure_solution 'SHELXS97 (Sheldrick, 2008)'
_diffrn_ambient_temperature 150(2)
_diffrn_measured_fraction_theta_full 0.992
_diffrn_measured_fraction_theta_max 0.929
_diffrn_measurement_device_type 'Bruker APEX CCD'
_diffrn_measurement_method '\f and \w scans'
_diffrn_radiation_monochromator graphite
_diffrn_radiation_source 'fine-focus sealed tube'
_diffrn_radiation_type MoK\a
_diffrn_radiation_wavelength 0.71073
_diffrn_reflns_av_R_equivalents 0.034
_diffrn_reflns_av_sigmaI/netI 0.026
_diffrn_reflns_limit_h_max 10
_diffrn_reflns_limit_h_min -11
_diffrn_reflns_limit_k_max 18
_diffrn_reflns_limit_k_min -17
_diffrn_reflns_limit_l_max 18
_diffrn_reflns_limit_l_min -19
_diffrn_reflns_number 23008
_diffrn_reflns_theta_full 25.0
_diffrn_reflns_theta_max 28.4
_diffrn_reflns_theta_min 2.0
_exptl_absorpt_coefficient_mu 0.123
_exptl_absorpt_correction_T_max 0.984
_exptl_absorpt_correction_T_min 0.957
_exptl_absorpt_correction_type multi-scan
_exptl_absorpt_process_details '(SADABS; Bruker, 2001)'
_exptl_crystal_colour colourless
_exptl_crystal_density_diffrn 1.433
_exptl_crystal_density_method 'not measured'
_exptl_crystal_description Block
_exptl_crystal_F_000 784
_exptl_crystal_size_max 0.36
_exptl_crystal_size_mid 0.25
_exptl_crystal_size_min 0.13
_refine_diff_density_max 0.22
_refine_diff_density_min -0.19
_refine_ls_abs_structure_details 'Flack (1983), 1537 Friedel pairs'
_refine_ls_abs_structure_Flack 0.0(5)
_refine_ls_extinction_method none
_refine_ls_goodness_of_fit_ref 1.02
_refine_ls_hydrogen_treatment mixed
_refine_ls_matrix_type full
_refine_ls_number_parameters 248
_refine_ls_number_reflns 4020
_refine_ls_number_restraints 0
_refine_ls_restrained_S_all 1.02
_refine_ls_R_factor_all 0.034
_refine_ls_R_factor_gt 0.030
_refine_ls_shift/su_max 0.001
_refine_ls_shift/su_mean 0.000
_refine_ls_structure_factor_coef Fsqd
_refine_ls_weighting_details 'calc w=1/[\s^2^(Fo^2^)+(0.0343P)^2^+0.299P] where P=(Fo^2^+2Fc^2^)/3'
_refine_ls_weighting_scheme calc
_refine_ls_wR_factor_gt 0.068
_refine_ls_wR_factor_ref 0.070
_reflns_number_gt 3738
_reflns_number_total 4020
_reflns_threshold_expression I>2\s(I)
_cod_data_source_file kp2243.cif
_cod_data_source_block I
_cod_depositor_comments
;
The following automatic conversions were performed:
'_symmetry_cell_setting' value 'Orthorhombic' changed to 'orthorhombic'
according to '/home/saulius/struct/CIF-dictionaries/cif_core.dic'
dictionary named 'cif_core.dic' version 2.4.1 from 2010-06-29.

Automatic conversion script
Id: cif_fix_enum 1527 2010-12-29 10:47:43Z saulius 

The following automatic conversions were performed:

'_symmetry_cell_setting' value 'Orthorhombic' changed to
'orthorhombic' according to
/home/saulius/struct/CIF-dictionaries/cif_core.dic dictionary named
'cif_core.dic' version 2.4.1 from 2010-06-29.

Automatic conversion script
Id: cif_fix_values 1715 2011-07-08 13:25:40Z adriana 
;
_cod_database_code 2224694
_cod_database_fobs_code 2224694

loop_
_symmetry_equiv_pos_as_xyz
'x, y, z'
'-x+1/2, -y, z+1/2'
'x+1/2, -y+1/2, -z'
'-x, y+1/2, -z+1/2'

loop_
_atom_site_type_symbol
_atom_site_label
_atom_site_fract_x
_atom_site_fract_y
_atom_site_fract_z
_atom_site_U_iso_or_equiv
_atom_site_adp_type
_atom_site_calc_flag
_atom_site_refinement_flags
_atom_site_occupancy
_atom_site_disorder_assembly
_atom_site_disorder_group
C C1 0.46490(18) 0.72722(9) 0.80771(10) 0.0226(3) Uani d . 1 . .
C C2 0.43300(15) 0.68038(10) 0.71644(9) 0.0201(3) Uani d . 1 . .
H H2 0.4493 0.7315 0.6695 0.024 Uiso calc R 1 . .
C C3 0.56770(15) 0.60584(10) 0.70764(10) 0.0216(3) Uani d . 1 . .
H H3 0.5959 0.5953 0.6433 0.026 Uiso calc R 1 . .
C C4 0.70183(16) 0.65726(11) 0.75757(10) 0.0255(3) Uani d . 1 . .
H H4A 0.7755 0.6096 0.7846 0.031 Uiso calc R 1 . .
H H4B 0.7612 0.7012 0.7172 0.031 Uiso calc R 1 . .
C C5 0.26691(16) 0.64039(10) 0.70513(9) 0.0201(3) Uani d . 1 . .
H H5A 0.1896 0.6895 0.7259 0.024 Uiso calc R 1 . .
H H5B 0.2466 0.6274 0.6409 0.024 Uiso calc R 1 . .
C C6 0.36089(16) 0.47410(9) 0.73187(9) 0.0202(3) Uani d . 1 . .
H H6A 0.3522 0.4596 0.6670 0.024 Uiso calc R 1 . .
H H6B 0.3380 0.4136 0.7656 0.024 Uiso calc R 1 . .
C C7 0.52719(16) 0.50895(9) 0.75338(10) 0.0217(3) Uani d . 1 . .
H H7A 0.6036 0.4587 0.7339 0.026 Uiso calc R 1 . .
H H7B 0.5378 0.5167 0.8191 0.026 Uiso calc R 1 . .
C C8 0.13686(15) 0.54710(9) 0.82186(9) 0.0164(2) Uani d . 1 . .
C C9 0.12702(15) 0.45319(9) 0.87997(9) 0.0170(3) Uani d . 1 . .
C C10 0.27529(15) 0.44736(9) 0.93844(9) 0.0180(3) Uani d . 1 . .
C C11 0.33668(16) 0.53289(10) 0.97544(9) 0.0210(3) Uani d . 1 . .
H H11 0.2841 0.5932 0.9660 0.025 Uiso calc R 1 . .
C C12 0.47440(17) 0.53028(10) 1.02599(9) 0.0236(3) Uani d . 1 . .
H H12 0.5161 0.5887 1.0507 0.028 Uiso calc R 1 . .
C C13 0.55050(16) 0.44225(10) 1.04025(10) 0.0245(3) Uani d . 1 . .
H H13 0.6450 0.4404 1.0744 0.029 Uiso calc R 1 . .
C C14 0.48909(16) 0.35704(10) 1.00488(10) 0.0245(3) Uani d . 1 . .
H H14 0.5409 0.2967 1.0155 0.029 Uiso calc R 1 . .
C C15 0.35139(16) 0.35918(9) 0.95366(9) 0.0204(3) Uani d . 1 . .
H H15 0.3099 0.3006 0.9293 0.025 Uiso calc R 1 . .
C C16 -0.01874(16) 0.45986(9) 0.94228(9) 0.0211(3) Uani d . 1 . .
C C17 0.00234(19) 0.36490(10) 0.75741(10) 0.0276(3) Uani d . 1 . .
H H17A -0.1051 0.3590 0.7809 0.041 Uiso calc R 1 . .
H H17B 0.0251 0.3095 0.7180 0.041 Uiso calc R 1 . .
H H17C 0.0119 0.4258 0.7234 0.041 Uiso calc R 1 . .
N N1 0.61752(15) 0.71226(9) 0.82667(9) 0.0264(3) Uani d . 1 . .
N N2 0.24673(13) 0.55010(8) 0.75654(7) 0.0180(2) Uani d . 1 . .
O O1 0.36798(13) 0.77208(7) 0.85314(7) 0.0301(2) Uani d . 1 . .
O O2 0.04938(11) 0.61587(6) 0.83902(6) 0.0208(2) Uani d . 1 . .
O O3 0.11272(11) 0.36562(6) 0.83085(6) 0.0201(2) Uani d . 1 . .
O O1W 0.36093(13) 0.76305(8) 1.04178(8) 0.0273(2) Uani d . 1 . .
F F1 -0.00782(10) 0.52989(5) 1.00457(5) 0.02504(18) Uani d . 1 . .
F F2 -0.03398(10) 0.37511(6) 0.98714(6) 0.0283(2) Uani d . 1 . .
F F3 -0.15420(9) 0.47343(6) 0.89841(6) 0.02748(19) Uani d . 1 . .
H H1O 0.359(3) 0.7767(16) 0.9843(17) 0.059(7) Uiso d . 1 . .
H H2O 0.424(3) 0.8062(16) 1.0675(14) 0.052(6) Uiso d . 1 . .
H H1N 0.665(2) 0.7341(13) 0.8794(13) 0.037(5) Uiso d . 1 . .

loop_
_atom_site_aniso_label
_atom_site_aniso_U_11
_atom_site_aniso_U_22
_atom_site_aniso_U_33
_atom_site_aniso_U_12
_atom_site_aniso_U_13
_atom_site_aniso_U_23
C1 0.0274(7) 0.0175(6) 0.0230(7) -0.0043(6) -0.0012(6) 0.0047(5)
C2 0.0194(6) 0.0223(6) 0.0188(7) -0.0023(5) 0.0006(5) 0.0046(5)
C3 0.0174(6) 0.0292(7) 0.0181(7) -0.0013(6) 0.0009(5) 0.0011(5)
C4 0.0188(6) 0.0302(7) 0.0276(8) -0.0047(6) -0.0033(5) 0.0056(6)
C5 0.0195(6) 0.0225(6) 0.0183(7) -0.0003(5) -0.0010(5) 0.0053(5)
C6 0.0203(6) 0.0201(6) 0.0202(7) 0.0014(6) 0.0035(5) -0.0028(5)
C7 0.0194(7) 0.0225(6) 0.0231(7) 0.0030(5) 0.0017(5) -0.0009(5)
C8 0.0156(6) 0.0182(6) 0.0155(6) -0.0018(5) -0.0023(5) 0.0001(5)
C9 0.0185(6) 0.0159(5) 0.0166(7) -0.0001(5) 0.0017(5) -0.0004(5)
C10 0.0184(6) 0.0206(6) 0.0150(7) 0.0014(5) 0.0016(5) 0.0023(5)
C11 0.0246(7) 0.0191(6) 0.0194(7) 0.0024(6) -0.0010(5) 0.0001(5)
C12 0.0256(7) 0.0252(6) 0.0199(7) -0.0031(6) -0.0012(5) -0.0013(5)
C13 0.0181(6) 0.0326(7) 0.0229(8) 0.0013(6) -0.0019(6) 0.0034(6)
C14 0.0221(7) 0.0239(6) 0.0275(8) 0.0058(6) 0.0004(6) 0.0031(5)
C15 0.0215(6) 0.0177(6) 0.0221(7) 0.0004(5) 0.0027(6) 0.0008(5)
C16 0.0220(6) 0.0204(6) 0.0210(7) 0.0006(6) 0.0035(5) 0.0023(5)
C17 0.0303(7) 0.0235(6) 0.0290(8) -0.0063(6) -0.0092(6) -0.0017(6)
N1 0.0286(6) 0.0264(6) 0.0241(7) -0.0067(5) -0.0068(5) -0.0001(5)
N2 0.0174(5) 0.0188(5) 0.0177(6) -0.0010(5) 0.0009(4) 0.0003(4)
O1 0.0373(6) 0.0251(5) 0.0280(6) -0.0004(5) 0.0005(5) -0.0024(4)
O2 0.0187(4) 0.0200(4) 0.0238(5) 0.0030(4) 0.0021(4) 0.0028(4)
O3 0.0211(5) 0.0182(4) 0.0211(5) -0.0020(4) -0.0017(4) -0.0023(4)
O1W 0.0307(6) 0.0256(5) 0.0256(6) -0.0068(5) 0.0051(5) -0.0049(4)
F1 0.0294(4) 0.0237(4) 0.0220(4) 0.0044(3) 0.0064(3) -0.0012(3)
F2 0.0337(5) 0.0227(4) 0.0286(5) -0.0006(4) 0.0105(4) 0.0069(3)
F3 0.0172(4) 0.0350(5) 0.0302(5) -0.0007(4) 0.0029(3) 0.0035(4)

loop_
_atom_type_symbol
_atom_type_description
_atom_type_scat_dispersion_real
_atom_type_scat_dispersion_imag
_atom_type_scat_source
C C 0.0033 0.0016 'International Tables Vol C Tables 4.2.6.8 and 6.1.1.4'
H H 0.0000 0.0000 'International Tables Vol C Tables 4.2.6.8 and 6.1.1.4'
N N 0.0061 0.0033 'International Tables Vol C Tables 4.2.6.8 and 6.1.1.4'
O O 0.0106 0.0060 'International Tables Vol C Tables 4.2.6.8 and 6.1.1.4'
F F 0.0171 0.0103 'International Tables Vol C Tables 4.2.6.8 and 6.1.1.4'

loop_
_geom_angle_atom_site_label_1
_geom_angle_atom_site_label_2
_geom_angle_atom_site_label_3
_geom_angle_site_symmetry_1
_geom_angle_site_symmetry_3
_geom_angle
_geom_angle_publ_flag
O1 C1 N1 . . 127.29(14) ?
O1 C1 C2 . . 125.57(13) ?
N1 C1 C2 . . 107.12(13) ?
C5 C2 C1 . . 114.46(12) ?
C5 C2 C3 . . 116.05(11) ?
C1 C2 C3 . . 102.91(11) ?
C5 C2 H2 . . 107.7 ?
C1 C2 H2 . . 107.7 ?
C3 C2 H2 . . 107.7 ?
C4 C3 C7 . . 110.46(12) ?
C4 C3 C2 . . 101.82(11) ?
C7 C3 C2 . . 111.79(11) ?
C4 C3 H3 . . 110.8 ?
C7 C3 H3 . . 110.8 ?
C2 C3 H3 . . 110.8 ?
N1 C4 C3 . . 102.48(11) ?
N1 C4 H4A . . 111.3 ?
C3 C4 H4A . . 111.3 ?
N1 C4 H4B . . 111.3 ?
C3 C4 H4B . . 111.3 ?
H4A C4 H4B . . 109.2 ?
N2 C5 C2 . . 110.77(11) ?
N2 C5 H5A . . 109.5 ?
C2 C5 H5A . . 109.5 ?
N2 C5 H5B . . 109.5 ?
C2 C5 H5B . . 109.5 ?
H5A C5 H5B . . 108.1 ?
N2 C6 C7 . . 109.59(10) ?
N2 C6 H6A . . 109.8 ?
C7 C6 H6A . . 109.8 ?
N2 C6 H6B . . 109.8 ?
C7 C6 H6B . . 109.8 ?
H6A C6 H6B . . 108.2 ?
C6 C7 C3 . . 112.70(11) ?
C6 C7 H7A . . 109.1 ?
C3 C7 H7A . . 109.1 ?
C6 C7 H7B . . 109.1 ?
C3 C7 H7B . . 109.1 ?
H7A C7 H7B . . 107.8 ?
O2 C8 N2 . . 123.04(12) ?
O2 C8 C9 . . 119.21(11) ?
N2 C8 C9 . . 117.70(11) ?
O3 C9 C10 . . 108.74(10) ?
O3 C9 C16 . . 107.02(10) ?
C10 C9 C16 . . 108.50(10) ?
O3 C9 C8 . . 114.85(10) ?
C10 C9 C8 . . 108.42(10) ?
C16 C9 C8 . . 109.16(10) ?
C15 C10 C11 . . 119.53(12) ?
C15 C10 C9 . . 121.31(12) ?
C11 C10 C9 . . 119.14(11) ?
C12 C11 C10 . . 120.38(12) ?
C12 C11 H11 . . 119.8 ?
C10 C11 H11 . . 119.8 ?
C13 C12 C11 . . 119.80(12) ?
C13 C12 H12 . . 120.1 ?
C11 C12 H12 . . 120.1 ?
C14 C13 C12 . . 120.12(13) ?
C14 C13 H13 . . 119.9 ?
C12 C13 H13 . . 119.9 ?
C13 C14 C15 . . 120.39(13) ?
C13 C14 H14 . . 119.8 ?
C15 C14 H14 . . 119.8 ?
C10 C15 C14 . . 119.77(12) ?
C10 C15 H15 . . 120.1 ?
C14 C15 H15 . . 120.1 ?
F3 C16 F1 . . 107.42(10) ?
F3 C16 F2 . . 106.30(10) ?
F1 C16 F2 . . 106.33(10) ?
F3 C16 C9 . . 113.68(11) ?
F1 C16 C9 . . 113.76(11) ?
F2 C16 C9 . . 108.86(10) ?
O3 C17 H17A . . 109.5 ?
O3 C17 H17B . . 109.5 ?
H17A C17 H17B . . 109.5 ?
O3 C17 H17C . . 109.5 ?
H17A C17 H17C . . 109.5 ?
H17B C17 H17C . . 109.5 ?
C1 N1 C4 . . 113.73(12) ?
C1 N1 H1N . . 123.0(12) ?
C4 N1 H1N . . 123.2(12) ?
C8 N2 C5 . . 118.94(11) ?
C8 N2 C6 . . 127.93(11) ?
C5 N2 C6 . . 113.02(10) ?
C9 O3 C17 . . 117.12(10) ?
H1O O1W H2O . . 107.0(19) ?

loop_
_geom_bond_atom_site_label_1
_geom_bond_atom_site_label_2
_geom_bond_site_symmetry_2
_geom_bond_distance
_geom_bond_publ_flag
C1 O1 . 1.2305(18) ?
C1 N1 . 1.3416(19) ?
C1 C2 . 1.529(2) ?
C2 C5 . 1.5218(18) ?
C2 C3 . 1.5392(18) ?
C2 H2 . 1.0000 ?
C3 C4 . 1.5321(19) ?
C3 C7 . 1.5328(19) ?
C3 H3 . 1.0000 ?
C4 N1 . 1.464(2) ?
C4 H4A . 0.9900 ?
C4 H4B . 0.9900 ?
C5 N2 . 1.4664(16) ?
C5 H5A . 0.9900 ?
C5 H5B . 0.9900 ?
C6 N2 . 1.4699(17) ?
C6 C7 . 1.5242(19) ?
C6 H6A . 0.9900 ?
C6 H6B . 0.9900 ?
C7 H7A . 0.9900 ?
C7 H7B . 0.9900 ?
C8 O2 . 1.2273(15) ?
C8 N2 . 1.3490(17) ?
C8 C9 . 1.5546(17) ?
C9 O3 . 1.4120(15) ?
C9 C10 . 1.5330(18) ?
C9 C16 . 1.5498(18) ?
C10 C15 . 1.3898(18) ?
C10 C11 . 1.3971(19) ?
C11 C12 . 1.3913(19) ?
C11 H11 . 0.9500 ?
C12 C13 . 1.3857(19) ?
C12 H12 . 0.9500 ?
C13 C14 . 1.384(2) ?
C13 H13 . 0.9500 ?
C14 C15 . 1.3964(19) ?
C14 H14 . 0.9500 ?
C15 H15 . 0.9500 ?
C16 F3 . 1.3357(16) ?
C16 F1 . 1.3393(15) ?
C16 F2 . 1.3473(14) ?
C17 O3 . 1.4412(16) ?
C17 H17A . 0.9800 ?
C17 H17B . 0.9800 ?
C17 H17C . 0.9800 ?
N1 H1N . 0.933(19) ?
O1W H1O . 0.88(2) ?
O1W H2O . 0.88(2) ?

loop_
_geom_hbond_atom_site_label_D
_geom_hbond_atom_site_label_H
_geom_hbond_atom_site_label_A
_geom_hbond_site_symmetry_A
_geom_hbond_distance_DH
_geom_hbond_distance_HA
_geom_hbond_distance_DA
_geom_hbond_angle_DHA
O1W H1O O1 . 0.88(2) 1.96(3) 2.8164(16) 165(2)
N1 H1N O1W 3_567 0.933(19) 2.037(19) 2.8687(17) 147.7(16)
O1W H2O O2 3_567 0.88(2) 2.06(2) 2.9111(15) 162.8(19)

loop_
_geom_torsion_atom_site_label_1
_geom_torsion_atom_site_label_2
_geom_torsion_atom_site_label_3
_geom_torsion_atom_site_label_4
_geom_torsion_site_symmetry_1
_geom_torsion_site_symmetry_2
_geom_torsion_site_symmetry_3
_geom_torsion_site_symmetry_4
_geom_torsion
_geom_torsion_publ_flag
O1 C1 C2 C5 . . . . -33.31(19) ?
N1 C1 C2 C5 . . . . 148.36(12) ?
O1 C1 C2 C3 . . . . -160.12(13) ?
N1 C1 C2 C3 . . . . 21.55(13) ?
C5 C2 C3 C4 . . . . -158.45(12) ?
C1 C2 C3 C4 . . . . -32.67(13) ?
C5 C2 C3 C7 . . . . -40.53(16) ?
C1 C2 C3 C7 . . . . 85.25(13) ?
C7 C3 C4 N1 . . . . -86.77(13) ?
C2 C3 C4 N1 . . . . 32.10(14) ?
C1 C2 C5 N2 . . . . -73.86(14) ?
C3 C2 C5 N2 . . . . 45.83(16) ?
N2 C6 C7 C3 . . . . -56.07(15) ?
C4 C3 C7 C6 . . . . 157.69(12) ?
C2 C3 C7 C6 . . . . 45.08(15) ?
O2 C8 C9 O3 . . . . 129.59(12) ?
N2 C8 C9 O3 . . . . -52.90(15) ?
O2 C8 C9 C10 . . . . -108.58(13) ?
N2 C8 C9 C10 . . . . 68.93(14) ?
O2 C8 C9 C16 . . . . 9.44(16) ?
N2 C8 C9 C16 . . . . -173.05(11) ?
O3 C9 C10 C15 . . . . -14.71(16) ?
C16 C9 C10 C15 . . . . 101.35(14) ?
C8 C9 C10 C15 . . . . -140.21(12) ?
O3 C9 C10 C11 . . . . 163.89(11) ?
C16 C9 C10 C11 . . . . -80.05(14) ?
C8 C9 C10 C11 . . . . 38.39(15) ?
C15 C10 C11 C12 . . . . 1.0(2) ?
C9 C10 C11 C12 . . . . -177.60(12) ?
C10 C11 C12 C13 . . . . -0.4(2) ?
C11 C12 C13 C14 . . . . -0.5(2) ?
C12 C13 C14 C15 . . . . 0.8(2) ?
C11 C10 C15 C14 . . . . -0.67(19) ?
C9 C10 C15 C14 . . . . 177.92(12) ?
C13 C14 C15 C10 . . . . -0.3(2) ?
O3 C9 C16 F3 . . . . -68.07(13) ?
C10 C9 C16 F3 . . . . 174.76(11) ?
C8 C9 C16 F3 . . . . 56.79(14) ?
O3 C9 C16 F1 . . . . 168.56(10) ?
C10 C9 C16 F1 . . . . 51.39(13) ?
C8 C9 C16 F1 . . . . -66.59(13) ?
O3 C9 C16 F2 . . . . 50.20(13) ?
C10 C9 C16 F2 . . . . -66.97(13) ?
C8 C9 C16 F2 . . . . 175.06(10) ?
O1 C1 N1 C4 . . . . -178.89(14) ?
C2 C1 N1 C4 . . . . -0.60(15) ?
C3 C4 N1 C1 . . . . -20.66(15) ?
O2 C8 N2 C5 . . . . 1.99(19) ?
C9 C8 N2 C5 . . . . -175.41(11) ?
O2 C8 N2 C6 . . . . 177.85(12) ?
C9 C8 N2 C6 . . . . 0.44(19) ?
C2 C5 N2 C8 . . . . 119.23(13) ?
C2 C5 N2 C6 . . . . -57.22(14) ?
C7 C6 N2 C8 . . . . -113.09(14) ?
C7 C6 N2 C5 . . . . 62.97(14) ?
C10 C9 O3 C17 . . . . -166.32(11) ?
C16 C9 O3 C17 . . . . 76.67(13) ?
C8 C9 O3 C17 . . . . -44.66(15) ?

loop_
_cod_related_entry_id
_cod_related_entry_database
_cod_related_entry_code
1 ChemSpider 30655975
